data_7061323
loop_
_publ_author_name
'Robles-Mar\'in, Elvis'
'Flores-Alamo, Marcos'
'Garcia, Juventino J.'

_publ_section_title
;
 Electrochemical activation of CO2 by MOF-(Fe, Ni, Mn) derivatives of
 5-aminoisophthalic acid and the thiazole group influence on its catalytic
 activity
;
_journal_issue 13
_journal_name_full 'New Journal of Chemistry'
_journal_page_first 6060
_journal_page_last 6067
_journal_paper_doi 10.1039/D2NJ00364C
_journal_volume 46
_journal_year 2022
_chemical_formula_moiety 'C8 H7 Fe N O5, H2 O'
_chemical_formula_sum 'C8 H9 Fe N O6'
_chemical_formula_weight 271.01
_space_group_IT_number 2
_space_group_name_Hall '-P 1'
_space_group_name_H-M_alt 'P -1'
_symmetry_cell_setting triclinic
_symmetry_Int_Tables_number 2
_symmetry_space_group_name_Hall '-P 1'
_symmetry_space_group_name_H-M 'P -1'
_atom_sites_solution_hydrogens mixed
_audit_conform_dict_location ftp://ftp.iucr.org/pub/cif_core.dic
_audit_conform_dict_name cif_core.dic
_audit_conform_dict_version 2.4.5
_audit_creation_date 2021-08-24T11:53:54-00:00
_audit_creation_method 'WinGX routine CIF_UPDATE'
_audit_update_record
;
2021-08-24 deposited with the CCDC.	2022-02-28 downloaded from the CCDC.
;
_cell_angle_alpha 62.78(4)
_cell_angle_beta 71.92(3)
_cell_angle_gamma 80.61(3)
_cell_formula_units_Z 2
_cell_length_a 7.394(3)
_cell_length_b 8.345(3)
_cell_length_c 8.843(4)
_cell_measurement_reflns_used 1804
_cell_measurement_temperature 119(2)
_cell_measurement_theta_max 29.4127
_cell_measurement_theta_min 3.3843
_cell_volume 461.1(4)
_computing_cell_refinement
;
        CrysAlisPro, Agilent Technologies,
        Version 1.171.36.32 (release 02-08-2013 CrysAlis171 .NET)
        (compiled Aug  2 2013,16:46:58)
;
_computing_data_collection
;
        CrysAlisPro, Agilent Technologies,
        Version 1.171.36.32 (release 02-08-2013 CrysAlis171 .NET)
        (compiled Aug  2 2013,16:46:58)
;
_computing_data_reduction
;
        CrysAlisPro, Agilent Technologies,
        Version 1.171.36.32 (release 02-08-2013 CrysAlis171 .NET)
        (compiled Aug  2 2013,16:46:58)
;
_computing_molecular_graphics
;
          'Ortep-3 for Windows (Farrugia, 1997)'
      L. J. Farrugia, J. Appl. Crystallogr., 1997, 30, 565.
;
_computing_publication_material
;	
        'WinGX publication routines (Farrugia, 1999)'				 
	L. J. Farrugia, J. Appl. Crystallogr., 1999, 32, 837-838.
;
_computing_structure_refinement
;
      'SHELXS-2018 (Sheldrick, 2015)'
      Sheldrick, G. M. (2015). Acta Cryst. C71, 3--8.
;
_computing_structure_solution
;
      'SHELXS-2018 (Sheldrick, 2015)'
      Sheldrick, G. M. (2015). Acta Cryst. A71, 3--8.
;
_diffrn_ambient_temperature 119(2)
_diffrn_detector_area_resol_mean 10.4685
_diffrn_measured_fraction_theta_full 0.998
_diffrn_measured_fraction_theta_max 0.856
_diffrn_measurement_device_type 'Xcalibur, Atlas, Gemini'
_diffrn_measurement_method '\w scans'
_diffrn_orient_matrix_UB_11 0.0485093
_diffrn_orient_matrix_UB_12 0.0184834
_diffrn_orient_matrix_UB_13 0.0474295
_diffrn_orient_matrix_UB_21 0.0667103
_diffrn_orient_matrix_UB_22 0.0509639
_diffrn_orient_matrix_UB_23 -0.0800994
_diffrn_orient_matrix_UB_31 -0.0584455
_diffrn_orient_matrix_UB_32 0.0785196
_diffrn_orient_matrix_UB_33 -0.0086357
_diffrn_radiation_monochromator graphite
_diffrn_radiation_type MoK\a
_diffrn_radiation_wavelength 0.71073
_diffrn_reflns_av_R_equivalents 0.0257
_diffrn_reflns_av_unetI/netI 0.0419
_diffrn_reflns_Laue_measured_fraction_full 0.998
_diffrn_reflns_Laue_measured_fraction_max 0.856
_diffrn_reflns_limit_h_max 9
_diffrn_reflns_limit_h_min -8
_diffrn_reflns_limit_k_max 11
_diffrn_reflns_limit_k_min -10
_diffrn_reflns_limit_l_max 12
_diffrn_reflns_limit_l_min -11
_diffrn_reflns_number 5074
_diffrn_reflns_point_group_measured_fraction_full 0.998
_diffrn_reflns_point_group_measured_fraction_max 0.856
_diffrn_reflns_theta_full 25.242
_diffrn_reflns_theta_max 29.439
_diffrn_reflns_theta_min 3.384
_exptl_absorpt_coefficient_mu 1.649
_exptl_absorpt_correction_T_max 0.799
_exptl_absorpt_correction_T_min 0.617
_exptl_absorpt_correction_type analytical
_exptl_absorpt_process_details
;
        CrysAlisPro, Agilent Technologies,
        Version 1.171.36.32 (release 02-08-2013 CrysAlis171 .NET)
        (compiled Aug  2 2013,16:46:58)
        Analytical numeric absorption correction using a multifaceted crystal
                        model based on expressions derived by R.C. Clark & J.S.
        (Clark, R. C. & Reid, J. S. (1995). Acta Cryst. A51, 887-897)
;
_exptl_crystal_colour yellow
_exptl_crystal_density_diffrn 1.952
_exptl_crystal_description prism
_exptl_crystal_F_000 276
_exptl_crystal_size_max 0.456
_exptl_crystal_size_mid 0.181
_exptl_crystal_size_min 0.154
_refine_diff_density_max 0.933
_refine_diff_density_min -0.776
_refine_diff_density_rms 0.093
_refine_ls_extinction_method none
_refine_ls_goodness_of_fit_ref 1.082
_refine_ls_hydrogen_treatment mixed
_refine_ls_matrix_type full
_refine_ls_number_parameters 163
_refine_ls_number_reflns 2189
_refine_ls_number_restraints 5
_refine_ls_restrained_S_all 1.087
_refine_ls_R_factor_all 0.0412
_refine_ls_R_factor_gt 0.0337
_refine_ls_shift/su_max 0.001
_refine_ls_shift/su_mean 0
_refine_ls_structure_factor_coef Fsqd
_refine_ls_weighting_details 'w=1/[\s^2^(Fo^2^)+(0.0328P)^2^+0.4863P] where P=(Fo^2^+2Fc^2^)/3'
_refine_ls_weighting_scheme calc
_refine_ls_wR_factor_gt 0.0756
_refine_ls_wR_factor_ref 0.0816
_reflns_Friedel_coverage 0
_reflns_number_gt 1951
_reflns_number_total 2189
_reflns_threshold_expression 'I > 2\s(I)'
_cod_data_source_file d2nj00364c2.cif
_cod_data_source_block erm032r
_cod_depositor_comments 'Adding full bibliography for 7061322--7061324.cif.'
_cod_original_cell_volume 461.1(3)
_cod_database_code 7061323
_shelx_estimated_absorpt_t_min 0.52
_shelx_estimated_absorpt_t_max 0.785

loop_
_symmetry_equiv_pos_as_xyz
'x, y, z'
'-x, -y, -z'

loop_
_atom_site_label
_atom_site_type_symbol
_atom_site_fract_x
_atom_site_fract_y
_atom_site_fract_z
_atom_site_U_iso_or_equiv
_atom_site_adp_type
_atom_site_occupancy
_atom_site_site_symmetry_order
_atom_site_calc_flag
_atom_site_refinement_flags_posn
_atom_site_refinement_flags_adp
_atom_site_refinement_flags_occupancy
_atom_site_disorder_assembly
_atom_site_disorder_group
C1 C 0.7235(3) 0.6185(3) 0.3382(3) 0.0087(4) Uani 1 1 d . . . . .
C2 C 0.5990(3) 0.7624(3) 0.2756(3) 0.0088(4) Uani 1 1 d . . . . .
H2 H 0.592766 0.811295 0.156941 0.011 Uiso 1 1 calc R U . . .
C3 C 0.4844(3) 0.8332(3) 0.3891(3) 0.0092(4) Uani 1 1 d . . . . .
C4 C 0.4926(3) 0.7618(3) 0.5622(3) 0.0093(4) Uani 1 1 d . . . . .
H4 H 0.409811 0.808028 0.640028 0.011 Uiso 1 1 calc R U . . .
C5 C 0.6218(3) 0.6221(3) 0.6227(3) 0.0087(4) Uani 1 1 d . . . . .
C6 C 0.7386(3) 0.5520(3) 0.5095(3) 0.0092(4) Uani 1 1 d . . . . .
H6 H 0.829041 0.458605 0.549053 0.011 Uiso 1 1 calc R U . . .
C7 C 0.8344(3) 0.5272(3) 0.2247(3) 0.0102(4) Uani 1 1 d . . . . .
C8 C 0.3549(3) 0.9917(3) 0.3233(3) 0.0098(4) Uani 1 1 d . . . . .
Fe1 Fe 1.16514(5) 0.27638(4) 0.18020(4) 0.00942(11) Uani 1 1 d . . . . .
N1 N 0.6338(3) 0.5549(3) 0.7991(3) 0.0105(4) Uani 1 1 d D . . . .
O1 O 0.9598(2) 0.4128(2) 0.2836(2) 0.0131(4) Uani 1 1 d . . . . .
O2 O 0.7922(2) 0.5625(2) 0.0856(2) 0.0126(4) Uani 1 1 d . . . . .
O1W O 0.9782(2) 0.0840(2) 0.2041(2) 0.0152(4) Uani 1 1 d D . . . .
O3 O 0.3923(2) 1.0907(2) 0.1571(2) 0.0115(3) Uani 1 1 d . . . . .
O2W O 0.7757(3) 1.1631(2) -0.0402(2) 0.0173(4) Uani 1 1 d D . . . .
O4 O 0.2180(2) 1.0311(2) 0.4262(2) 0.0111(3) Uani 1 1 d . . . . .
H1G H 0.685(4) 0.444(4) 0.840(4) 0.013 Uiso 1 1 d . U . . .
H1D H 0.916(4) 0.116(4) 0.132(3) 0.017 Uiso 1 1 d D U . . .
H1E H 0.919(4) 0.033(4) 0.312(2) 0.017 Uiso 1 1 d D U . . .
H2E H 0.824(4) 1.097(4) -0.092(4) 0.017 Uiso 1 1 d D U . . .
H2D H 0.663(3) 1.126(4) 0.017(4) 0.017 Uiso 1 1 d D U . . .
H1F H 0.706(3) 0.633(3) 0.776(4) 0.013 Uiso 1 1 d D U . . .

loop_
_atom_site_aniso_label
_atom_site_aniso_U_11
_atom_site_aniso_U_22
_atom_site_aniso_U_33
_atom_site_aniso_U_23
_atom_site_aniso_U_13
_atom_site_aniso_U_12
C1 0.0070(10) 0.0093(10) 0.0107(11) -0.0052(9) -0.0023(8) 0.0005(8)
C2 0.0093(11) 0.0094(11) 0.0091(11) -0.0045(9) -0.0043(8) 0.0009(8)
C3 0.0086(11) 0.0080(10) 0.0123(11) -0.0047(9) -0.0044(8) 0.0010(8)
C4 0.0070(11) 0.0107(11) 0.0110(11) -0.0063(9) -0.0019(8) 0.0016(8)
C5 0.0093(11) 0.0077(10) 0.0097(11) -0.0036(9) -0.0030(8) -0.0014(8)
C6 0.0087(11) 0.0079(10) 0.0099(11) -0.0027(9) -0.0036(8) 0.0009(8)
C7 0.0095(11) 0.0095(11) 0.0100(11) -0.0040(9) -0.0011(8) 0.0006(8)
C8 0.0099(11) 0.0086(10) 0.0131(11) -0.0058(9) -0.0049(8) 0.0004(8)
Fe1 0.00992(19) 0.01047(18) 0.00883(18) -0.00584(14) -0.00405(12) 0.00543(12)
N1 0.0119(10) 0.0092(10) 0.0096(10) -0.0035(8) -0.0038(7) 0.0014(8)
O1 0.0119(8) 0.0162(8) 0.0134(8) -0.0093(7) -0.0059(6) 0.0080(7)
O2 0.0140(9) 0.0145(8) 0.0092(8) -0.0055(7) -0.0045(6) 0.0037(6)
O1W 0.0126(9) 0.0210(9) 0.0130(9) -0.0069(8) -0.0059(7) 0.0005(7)
O3 0.0118(8) 0.0116(8) 0.0100(8) -0.0046(7) -0.0043(6) 0.0048(6)
O2W 0.0176(9) 0.0161(9) 0.0194(10) -0.0084(8) -0.0057(7) -0.0003(7)
O4 0.0094(8) 0.0126(8) 0.0113(8) -0.0060(7) -0.0032(6) 0.0033(6)

loop_
_atom_type_symbol
_atom_type_description
_atom_type_scat_dispersion_real
_atom_type_scat_dispersion_imag
_atom_type_scat_source
C C 0.0033 0.0016 'International Tables Vol C Tables 4.2.6.8 and 6.1.1.4'
H H 0 0 'International Tables Vol C Tables 4.2.6.8 and 6.1.1.4'
Fe Fe 0.3463 0.8444 'International Tables Vol C Tables 4.2.6.8 and 6.1.1.4'
N N 0.0061 0.0033 'International Tables Vol C Tables 4.2.6.8 and 6.1.1.4'
O O 0.0106 0.006 'International Tables Vol C Tables 4.2.6.8 and 6.1.1.4'

loop_
_exptl_crystal_face_index_h
_exptl_crystal_face_index_k
_exptl_crystal_face_index_l
_exptl_crystal_face_perp_dist
-6 -6 3 0.0903
6 6 -3 0.0903
-7 6 3 0.2064
7 -6 -3 0.2064
-2 10 0 0.2211
2 -10 0 0.2211
-6 -6 -12 0.0769
6 6 12 0.0769
1 10 10 0.1221

loop_
_geom_angle_atom_site_label_1
_geom_angle_atom_site_label_2
_geom_angle_atom_site_label_3
_geom_angle
_geom_angle_site_symmetry_1
_geom_angle_site_symmetry_3
_geom_angle_publ_flag
C6 C1 C2 120.5(2) . . ?
C6 C1 C7 119.2(2) . . ?
C2 C1 C7 120.2(2) . . ?
C3 C2 C1 119.1(2) . . ?
C3 C2 H2 120.5 . . ?
C1 C2 H2 120.5 . . ?
C4 C3 C2 120.6(2) . . ?
C4 C3 C8 119.4(2) . . ?
C2 C3 C8 120.0(2) . . ?
C3 C4 C5 120.2(2) . . ?
C3 C4 H4 119.9 . . ?
C5 C4 H4 119.9 . . ?
C6 C5 C4 119.5(2) . . ?
C6 C5 N1 120.9(2) . . ?
C4 C5 N1 119.6(2) . . ?
C5 C6 C1 120.0(2) . . ?
C5 C6 H6 120 . . ?
C1 C6 H6 120 . . ?
O2 C7 O1 125.3(2) . . ?
O2 C7 C1 118.9(2) . . ?
O1 C7 C1 115.7(2) . . ?
O4 C8 O3 120.3(2) . . ?
O4 C8 C3 121.7(2) . . ?
O3 C8 C3 117.9(2) . . ?
O1 Fe1 O2 101.82(8) . 2_765 ?
O1 Fe1 O3 160.89(7) . 1_645 ?
O2 Fe1 O3 96.44(8) 2_765 1_645 ?
O1 Fe1 O1W 95.92(8) . . ?
O2 Fe1 O1W 97.57(8) 2_765 . ?
O3 Fe1 O1W 87.15(7) 1_645 . ?
O1 Fe1 O4 102.54(7) . 1_645 ?
O2 Fe1 O4 155.64(6) 2_765 1_645 ?
O3 Fe1 O4 59.31(7) 1_645 1_645 ?
O1W Fe1 O4 80.08(7) . 1_645 ?
O1 Fe1 N1 84.25(8) . 2_766 ?
O2 Fe1 N1 91.67(8) 2_765 2_766 ?
O3 Fe1 N1 89.67(7) 1_645 2_766 ?
O1W Fe1 N1 170.50(7) . 2_766 ?
O4 Fe1 N1 90.60(8) 1_645 2_766 ?
C5 N1 Fe1 111.33(15) . 2_766 ?
C5 N1 H1G 113.7(18) . . ?
Fe1 N1 H1G 102.9(18) 2_766 . ?
C5 N1 H1F 95(2) . . ?
Fe1 N1 H1F 17(2) 2_766 . ?
H1G N1 H1F 112(3) . . ?
C7 O1 Fe1 133.08(16) . . ?
C7 O2 Fe1 147.37(17) . 2_765 ?
Fe1 O1W H1D 119(2) . . ?
Fe1 O1W H1E 107(2) . . ?
H1D O1W H1E 117(3) . . ?
C8 O3 Fe1 93.78(13) . 1_465 ?
H2E O2W H2D 105(3) . . ?
C8 O4 Fe1 86.56(14) . 1_465 ?

loop_
_geom_bond_atom_site_label_1
_geom_bond_atom_site_label_2
_geom_bond_distance
_geom_bond_site_symmetry_2
_geom_bond_publ_flag
C1 C6 1.389(3) . ?
C1 C2 1.393(3) . ?
C1 C7 1.499(3) . ?
C2 C3 1.388(3) . ?
C2 H2 0.95 . ?
C3 C4 1.383(3) . ?
C3 C8 1.494(3) . ?
C4 C5 1.393(3) . ?
C4 H4 0.95 . ?
C5 C6 1.387(3) . ?
C5 N1 1.423(3) . ?
C6 H6 0.95 . ?
C7 O2 1.254(3) . ?
C7 O1 1.264(3) . ?
C8 O4 1.247(3) . ?
C8 O3 1.277(3) . ?
Fe1 O1 1.9914(18) . ?
Fe1 O2 2.054(2) 2_765 ?
Fe1 O3 2.1191(18) 1_645 ?
Fe1 O1W 2.183(2) . ?
Fe1 O4 2.295(2) 1_645 ?
Fe1 N1 2.305(2) 2_766 ?
N1 H1G 0.89(3) . ?
N1 H1F 0.824(17) . ?
O1W H1D 0.823(17) . ?
O1W H1E 0.846(17) . ?
O2W H2E 0.841(18) . ?
O2W H2D 0.851(17) . ?

loop_
_geom_torsion_atom_site_label_1
_geom_torsion_atom_site_label_2
_geom_torsion_atom_site_label_3
_geom_torsion_atom_site_label_4
_geom_torsion
_geom_torsion_site_symmetry_1
_geom_torsion_site_symmetry_2
_geom_torsion_site_symmetry_3
_geom_torsion_site_symmetry_4
_geom_torsion_publ_flag
C6 C1 C2 C3 -2.8(3) . . . . ?
C7 C1 C2 C3 173.8(2) . . . . ?
C1 C2 C3 C4 -0.3(3) . . . . ?
C1 C2 C3 C8 177.8(2) . . . . ?
C2 C3 C4 C5 2.6(3) . . . . ?
C8 C3 C4 C5 -175.6(2) . . . . ?
C3 C4 C5 C6 -1.7(3) . . . . ?
C3 C4 C5 N1 177.5(2) . . . . ?
C4 C5 C6 C1 -1.4(3) . . . . ?
N1 C5 C6 C1 179.4(2) . . . . ?
C2 C1 C6 C5 3.7(3) . . . . ?
C7 C1 C6 C5 -173.0(2) . . . . ?
C6 C1 C7 O2 165.6(2) . . . . ?
C2 C1 C7 O2 -11.1(3) . . . . ?
C6 C1 C7 O1 -11.4(3) . . . . ?
C2 C1 C7 O1 171.9(2) . . . . ?
C4 C3 C8 O4 -20.2(3) . . . . ?
C2 C3 C8 O4 161.6(2) . . . . ?
C4 C3 C8 O3 157.4(2) . . . . ?
C2 C3 C8 O3 -20.8(3) . . . . ?
C6 C5 N1 Fe1 93.9(2) . . . 2_766 ?
C4 C5 N1 Fe1 -85.3(2) . . . 2_766 ?
O2 C7 O1 Fe1 11.9(4) . . . . ?
C1 C7 O1 Fe1 -171.35(15) . . . . ?
O1 C7 O2 Fe1 -93.9(3) . . . 2_765 ?
C1 C7 O2 Fe1 89.4(3) . . . 2_765 ?
O4 C8 O3 Fe1 0.5(2) . . . 1_465 ?
C3 C8 O3 Fe1 -177.13(18) . . . 1_465 ?
O3 C8 O4 Fe1 -0.5(2) . . . 1_465 ?
C3 C8 O4 Fe1 177.1(2) . . . 1_465 ?
